data_4101215
_journal_name_full 'Journal of the American Chemical Society'
_journal_paper_doi 10.1021/ja057704z
_journal_year 2006
_chemical_formula_sum 'C36 H47 Cl N2 Pd'
_chemical_formula_weight 649.61
_space_group_IT_number 19
_symmetry_cell_setting orthorhombic
_symmetry_space_group_name_Hall 'P 2ac 2ab'
_symmetry_space_group_name_H-M 'P 21 21 21'
_cell_angle_alpha 90.00
_cell_angle_beta 90.00
_cell_angle_gamma 90.00
_cell_formula_units_Z 8
_cell_length_a 13.2878(5)
_cell_length_b 14.6364(5)
_cell_length_c 34.7981(12)
_cell_measurement_temperature 150(2)
_cell_volume 6767.7(4)
_diffrn_ambient_temperature 150(2)
_exptl_crystal_density_diffrn 1.275
_cod_depositor_comments
;
The following automatic conversions were performed:
'_symmetry_cell_setting' value 'Orthorhombic' changed to 'orthorhombic'
according to '/home/saulius/struct/CIF-dictionaries/cif_core.dic'
dictionary named 'cif_core.dic' version 2.4.1 from 2010-06-29.

Automatic conversion script
Id: cif_fix_enum 1527 2010-12-29 10:47:43Z saulius 
;
_cod_database_code 4101215

loop_
_symmetry_equiv_pos_as_xyz
'x, y, z'
'-x+1/2, -y, z+1/2'
'x+1/2, -y+1/2, -z'
'-x, y+1/2, -z+1/2'

loop_
_atom_site_label
_atom_site_type_symbol
_atom_site_fract_x
_atom_site_fract_y
_atom_site_fract_z
_atom_site_U_iso_or_equiv
_atom_site_adp_type
_atom_site_occupancy
_atom_site_symmetry_multiplicity
_atom_site_calc_flag
_atom_site_refinement_flags
_atom_site_disorder_assembly
_atom_site_disorder_group
Pd1 Pd 0.08003(4) 0.02281(4) 0.860925(15) 0.03500(18) Uani 1 1 d U . .
Cl1 Cl 0.20829(15) 0.10355(12) 0.89302(6) 0.0451(5) Uani 1 1 d U . .
N1 N 0.2140(5) -0.1353(4) 0.88324(19) 0.0432(15) Uani 1 1 d U . .
C1 C 0.1706(5) -0.0875(5) 0.8550(2) 0.0327(15) Uani 1 1 d U . .
Pd2 Pd 0.05685(4) -0.00643(4) 1.11759(2) 0.0613(2) Uani 1 1 d U . .
N2 N 0.2102(5) -0.1141(4) 0.82205(16) 0.0355(14) Uani 1 1 d U . .
C2 C 0.2847(7) -0.2060(5) 0.8683(2) 0.052(2) Uani 1 1 d U . .
H2A H 0.2556 -0.2680 0.8705 0.062 Uiso 1 1 calc R . .
H2B H 0.3499 -0.2041 0.8820 0.062 Uiso 1 1 calc R . .
N3 N -0.0940(5) 0.1088(4) 1.0734(2) 0.0506(16) Uani 1 1 d U . .
C3 C 0.2964(6) -0.1775(5) 0.8265(2) 0.0425(18) Uani 1 1 d U . .
H3A H 0.3613 -0.1461 0.8220 0.051 Uiso 1 1 calc R . .
H3B H 0.2907 -0.2305 0.8090 0.051 Uiso 1 1 calc R . .
N4 N -0.0823(5) 0.1496(4) 1.13430(19) 0.0461(14) Uani 1 1 d U . .
C4 C 0.1778(6) -0.1450(5) 0.9220(2) 0.0379(16) Uani 1 1 d U . .
C5 C 0.0866(7) -0.1921(5) 0.9283(2) 0.0496(18) Uani 1 1 d U . .
C6 C 0.0531(7) -0.2024(6) 0.9655(2) 0.064(2) Uani 1 1 d U . .
H6 H -0.0077 -0.2348 0.9701 0.077 Uiso 1 1 calc R . .
C7 C 0.1067(7) -0.1662(7) 0.9964(2) 0.070(2) Uani 1 1 d U . .
H7 H 0.0807 -0.1708 1.0217 0.084 Uiso 1 1 calc R . .
C8 C 0.1978(7) -0.1239(6) 0.9899(2) 0.058(2) Uani 1 1 d U . .
H8 H 0.2357 -0.1024 1.0112 0.069 Uiso 1 1 calc R . .
C9 C 0.2358(6) -0.1118(5) 0.9528(2) 0.0413(17) Uani 1 1 d U . .
C10 C 0.3374(6) -0.0674(5) 0.9473(2) 0.0475(19) Uani 1 1 d U . .
H10 H 0.3448 -0.0515 0.9195 0.057 Uiso 1 1 calc R . .
C11 C 0.3519(7) 0.0189(6) 0.9705(2) 0.067(2) Uani 1 1 d U . .
H11A H 0.3006 0.0638 0.9632 0.100 Uiso 1 1 calc R . .
H11B H 0.4189 0.0440 0.9654 0.100 Uiso 1 1 calc R . .
H11C H 0.3455 0.0047 0.9979 0.100 Uiso 1 1 calc R . .
C12 C 0.4222(7) -0.1349(6) 0.9581(3) 0.066(2) Uani 1 1 d U . .
H12A H 0.4156 -0.1520 0.9852 0.099 Uiso 1 1 calc R . .
H12B H 0.4876 -0.1058 0.9539 0.099 Uiso 1 1 calc R . .
H12C H 0.4170 -0.1897 0.9420 0.099 Uiso 1 1 calc R . .
C13 C 0.0257(7) -0.2360(6) 0.8957(3) 0.068(2) Uani 1 1 d U . .
H13 H 0.0541 -0.2142 0.8707 0.081 Uiso 1 1 calc R . .
C14 C 0.0350(12) -0.3405(7) 0.8969(4) 0.122(4) Uani 1 1 d U . .
H14A H 0.0058 -0.3635 0.9209 0.182 Uiso 1 1 calc R . .
H14B H 0.1062 -0.3578 0.8956 0.182 Uiso 1 1 calc R . .
H14C H -0.0010 -0.3670 0.8750 0.182 Uiso 1 1 calc R . .
C15 C -0.0847(9) -0.2042(9) 0.8982(3) 0.114(4) Uani 1 1 d U . .
H15A H -0.1146 -0.2267 0.9221 0.170 Uiso 1 1 calc R . .
H15B H -0.1225 -0.2284 0.8763 0.170 Uiso 1 1 calc R . .
H15C H -0.0873 -0.1373 0.8978 0.170 Uiso 1 1 calc R . .
C16 C 0.1754(6) -0.0861(5) 0.7847(2) 0.0406(17) Uani 1 1 d U . .
C17 C 0.2085(5) -0.0031(5) 0.76902(19) 0.0417(16) Uani 1 1 d U . .
C18 C 0.1698(6) 0.0208(6) 0.7328(2) 0.054(2) Uani 1 1 d U . .
H18 H 0.1897 0.0770 0.7214 0.065 Uiso 1 1 calc R . .
C19 C 0.1033(7) -0.0357(7) 0.7133(2) 0.064(2) Uani 1 1 d U . .
H19 H 0.0780 -0.0179 0.6889 0.077 Uiso 1 1 calc R . .
C20 C 0.0744(8) -0.1155(6) 0.7288(2) 0.063(2) Uani 1 1 d U . .
H20 H 0.0288 -0.1536 0.7152 0.076 Uiso 1 1 calc R . .
C21 C 0.1101(7) -0.1435(6) 0.7644(2) 0.0527(19) Uani 1 1 d U . .
C22 C 0.0775(8) -0.2372(5) 0.7803(2) 0.067(2) Uani 1 1 d U . .
H22 H 0.1058 -0.2429 0.8068 0.080 Uiso 1 1 calc R . .
C23 C 0.1223(9) -0.3145(7) 0.7562(3) 0.096(3) Uani 1 1 d U . .
H23A H 0.1085 -0.3732 0.7686 0.145 Uiso 1 1 calc R . .
H23B H 0.1952 -0.3058 0.7539 0.145 Uiso 1 1 calc R . .
H23C H 0.0918 -0.3139 0.7305 0.145 Uiso 1 1 calc R . .
C24 C -0.0370(8) -0.2449(7) 0.7836(3) 0.094(3) Uani 1 1 d U . .
H24A H -0.0672 -0.2405 0.7580 0.141 Uiso 1 1 calc R . .
H24B H -0.0625 -0.1952 0.7998 0.141 Uiso 1 1 calc R . .
H24C H -0.0546 -0.3038 0.7952 0.141 Uiso 1 1 calc R . .
C25 C 0.2867(6) 0.0555(5) 0.7878(2) 0.0416(17) Uani 1 1 d U . .
H25 H 0.2937 0.0342 0.8149 0.050 Uiso 1 1 calc R . .
C26 C 0.2622(7) 0.1564(5) 0.7889(2) 0.054(2) Uani 1 1 d U . .
H26A H 0.2488 0.1783 0.7628 0.081 Uiso 1 1 calc R . .
H26B H 0.3193 0.1900 0.7998 0.081 Uiso 1 1 calc R . .
H26C H 0.2025 0.1663 0.8050 0.081 Uiso 1 1 calc R . .
C27 C 0.3887(6) 0.0409(6) 0.7680(2) 0.066(3) Uani 1 1 d U . .
H27A H 0.4052 -0.0244 0.7680 0.099 Uiso 1 1 calc R . .
H27B H 0.4409 0.0747 0.7819 0.099 Uiso 1 1 calc R . .
H27C H 0.3850 0.0630 0.7414 0.099 Uiso 1 1 calc R . .
C28 C -0.0524(6) -0.0101(6) 0.8296(2) 0.064(2) Uani 1 1 d U . .
H28A H 0.0048 -0.0160 0.8134 0.076 Uiso 1 1 calc R . .
H28B H -0.0984 -0.0595 0.8322 0.076 Uiso 1 1 calc R . .
C29 C -0.0689(8) 0.0706(6) 0.8496(3) 0.079(3) Uani 1 1 d U . .
H29 H -0.1279 0.0700 0.8650 0.095 Uiso 1 1 calc R . .
C30 C -0.0210(7) 0.1440(7) 0.8511(3) 0.085(3) Uani 1 1 d U . .
H30 H 0.0271 0.1473 0.8310 0.103 Uiso 1 1 calc R . .
C31 C -0.0176(6) 0.2266(6) 0.8751(3) 0.055(2) Uani 1 1 d U . .
C32 C 0.0403(7) 0.2994(7) 0.8613(3) 0.067(2) Uani 1 1 d U . .
H32 H 0.0772 0.2919 0.8382 0.081 Uiso 1 1 calc R . .
C33 C 0.0451(8) 0.3809(7) 0.8802(4) 0.088(3) Uani 1 1 d U . .
H33 H 0.0845 0.4297 0.8703 0.106 Uiso 1 1 calc R . .
C34 C -0.0077(9) 0.3914(8) 0.9136(4) 0.093(3) Uani 1 1 d U . .
H34 H -0.0053 0.4479 0.9270 0.111 Uiso 1 1 calc R . .
C35 C -0.0624(8) 0.3227(8) 0.9274(3) 0.086(3) Uani 1 1 d U . .
H35 H -0.0983 0.3307 0.9507 0.103 Uiso 1 1 calc R . .
C36 C -0.0679(7) 0.2417(6) 0.9086(3) 0.065(2) Uani 1 1 d U . .
H36 H -0.1079 0.1941 0.9192 0.078 Uiso 1 1 calc R . .
C37 C -0.0436(6) 0.0973(5) 1.1055(3) 0.0465(18) Uani 1 1 d U . .
C38 C -0.1761(6) 0.1769(5) 1.0778(2) 0.053(2) Uani 1 1 d U . .
H38A H -0.2423 0.1501 1.0712 0.063 Uiso 1 1 calc R . .
H38B H -0.1641 0.2313 1.0615 0.063 Uiso 1 1 calc R . .
C39 C -0.1703(6) 0.2003(6) 1.1195(2) 0.055(2) Uani 1 1 d U . .
H39A H -0.1611 0.2669 1.1230 0.066 Uiso 1 1 calc R . .
H39B H -0.2324 0.1812 1.1330 0.066 Uiso 1 1 calc R . .
C40 C -0.0642(7) 0.0783(5) 1.0362(2) 0.0522(18) Uani 1 1 d U . .
C41 C -0.1249(6) 0.0126(6) 1.0170(2) 0.0580(19) Uani 1 1 d U . .
C42 C -0.0978(7) -0.0098(6) 0.9798(2) 0.069(2) Uani 1 1 d U . .
H42 H -0.1372 -0.0530 0.9660 0.083 Uiso 1 1 calc R . .
C43 C -0.0150(7) 0.0290(7) 0.9622(3) 0.075(2) Uani 1 1 d U . .
H43 H 0.0025 0.0114 0.9368 0.090 Uiso 1 1 calc R . .
C44 C 0.0418(8) 0.0925(6) 0.9810(3) 0.071(2) Uani 1 1 d U . .
H44 H 0.0983 0.1185 0.9684 0.086 Uiso 1 1 calc R . .
C45 C 0.0187(7) 0.1195(6) 1.0179(3) 0.060(2) Uani 1 1 d U . .
C46 C 0.0783(8) 0.1927(6) 1.0366(3) 0.071(2) Uani 1 1 d U . .
H46 H 0.0718 0.1853 1.0650 0.085 Uiso 1 1 calc R . .
C47 C 0.1900(9) 0.1910(11) 1.0264(4) 0.148(5) Uani 1 1 d U . .
H47A H 0.2163 0.1290 1.0298 0.222 Uiso 1 1 calc R . .
H47B H 0.2265 0.2331 1.0433 0.222 Uiso 1 1 calc R . .
H47C H 0.1989 0.2100 0.9996 0.222 Uiso 1 1 calc R . .
C48 C 0.0387(11) 0.2870(7) 1.0258(4) 0.115(4) Uani 1 1 d U . .
H48A H 0.0337 0.2919 0.9978 0.172 Uiso 1 1 calc R . .
H48B H 0.0848 0.3339 1.0355 0.172 Uiso 1 1 calc R . .
H48C H -0.0280 0.2959 1.0372 0.172 Uiso 1 1 calc R . .
C49 C -0.2177(7) -0.0322(6) 1.0347(3) 0.064(2) Uani 1 1 d U . .
H49 H -0.2200 -0.0145 1.0624 0.077 Uiso 1 1 calc R . .
C50 C -0.3150(6) 0.0007(7) 1.0162(3) 0.076(3) Uani 1 1 d U . .
H50A H -0.3221 0.0666 1.0202 0.114 Uiso 1 1 calc R . .
H50B H -0.3722 -0.0312 1.0278 0.114 Uiso 1 1 calc R . .
H50C H -0.3131 -0.0122 0.9885 0.114 Uiso 1 1 calc R . .
C51 C -0.2084(9) -0.1364(6) 1.0328(3) 0.083(3) Uani 1 1 d U . .
H51A H -0.2045 -0.1557 1.0058 0.124 Uiso 1 1 calc R . .
H51B H -0.2674 -0.1644 1.0449 0.124 Uiso 1 1 calc R . .
H51C H -0.1474 -0.1557 1.0463 0.124 Uiso 1 1 calc R . .
C52 C -0.0443(6) 0.1660(6) 1.1723(3) 0.0526(18) Uani 1 1 d U . .
C53 C 0.0301(7) 0.2347(7) 1.1767(3) 0.074(2) Uani 1 1 d U . .
C54 C 0.0568(7) 0.2545(7) 1.2145(3) 0.080(3) Uani 1 1 d U . .
H54 H 0.1070 0.2994 1.2191 0.096 Uiso 1 1 calc R . .
C55 C 0.0132(8) 0.2115(7) 1.2455(4) 0.082(3) Uani 1 1 d U . .
H55 H 0.0316 0.2279 1.2709 0.099 Uiso 1 1 calc R . .
C56 C -0.0563(8) 0.1454(6) 1.2392(3) 0.070(2) Uani 1 1 d U . .
H56 H -0.0853 0.1153 1.2607 0.084 Uiso 1 1 calc R . .
C57 C -0.0870(7) 0.1195(5) 1.2021(3) 0.0543(18) Uani 1 1 d U . .
C58 C -0.1668(7) 0.0468(5) 1.1974(3) 0.062(2) Uani 1 1 d U . .
H58 H -0.1748 0.0352 1.1693 0.075 Uiso 1 1 calc R . .
C59 C -0.2695(7) 0.0782(7) 1.2130(3) 0.074(3) Uani 1 1 d U . .
H59A H -0.2666 0.0820 1.2411 0.111 Uiso 1 1 calc R . .
H59B H -0.3214 0.0342 1.2055 0.111 Uiso 1 1 calc R . .
H59C H -0.2860 0.1384 1.2025 0.111 Uiso 1 1 calc R . .
C60 C -0.1341(8) -0.0428(6) 1.2161(3) 0.087(3) Uani 1 1 d U . .
H60A H -0.0684 -0.0610 1.2059 0.131 Uiso 1 1 calc R . .
H60B H -0.1838 -0.0904 1.2104 0.131 Uiso 1 1 calc R . .
H60C H -0.1292 -0.0344 1.2440 0.131 Uiso 1 1 calc R . .
C61 C 0.0756(9) 0.2885(9) 1.1434(4) 0.112(3) Uani 1 1 d U . .
H61 H 0.0672 0.2501 1.1198 0.134 Uiso 1 1 calc R . .
C62 C 0.1811(10) 0.3072(11) 1.1471(5) 0.166(6) Uani 1 1 d U . .
H62A H 0.1917 0.3513 1.1679 0.250 Uiso 1 1 calc R . .
H62B H 0.2065 0.3327 1.1229 0.250 Uiso 1 1 calc R . .
H62C H 0.2170 0.2505 1.1530 0.250 Uiso 1 1 calc R . .
C63 C 0.0161(11) 0.3796(9) 1.1361(4) 0.130(4) Uani 1 1 d U . .
H63A H -0.0554 0.3658 1.1325 0.196 Uiso 1 1 calc R . .
H63B H 0.0425 0.4096 1.1131 0.196 Uiso 1 1 calc R . .
H63C H 0.0242 0.4202 1.1583 0.196 Uiso 1 1 calc R . .
C64 C 0.1965(8) 0.0615(7) 1.1278(5) 0.124(4) Uani 1 1 d U . .
H64A H 0.1551 0.0785 1.1489 0.149 Uiso 1 1 calc R . .
H64B H 0.2252 0.1073 1.1118 0.149 Uiso 1 1 calc R . .
C65 C 0.2153(6) -0.0307(6) 1.1203(3) 0.082(3) Uani 1 1 d U . .
H65 H 0.2568 -0.0469 1.0992 0.099 Uiso 1 1 calc R . .
C66 C 0.1724(8) -0.1026(7) 1.1442(4) 0.099(3) Uani 1 1 d U . .
H66 H 0.1433 -0.0858 1.1682 0.119 Uiso 1 1 calc R . .
C67 C 0.1717(7) -0.1964(6) 1.1337(4) 0.078(2) Uani 1 1 d U . .
C68 C 0.1682(9) -0.2273(9) 1.0999(4) 0.103(3) Uani 1 1 d U . .
H68 H 0.1681 -0.1837 1.0796 0.124 Uiso 1 1 calc R . .
C71 C 0.1743(11) -0.3591(8) 1.1573(4) 0.107(3) Uani 1 1 d U . .
H71 H 0.1762 -0.4060 1.1761 0.128 Uiso 1 1 calc R . .
C72 C 0.1786(10) -0.2604(8) 1.1676(4) 0.106(3) Uani 1 1 d U . .
H72 H 0.1853 -0.2395 1.1933 0.127 Uiso 1 1 calc R . .
Cl2 Cl -0.07537(19) -0.11087(14) 1.12141(9) 0.0845(9) Uani 1 1 d U . .
C69 C 0.1648(10) -0.3108(9) 1.0903(4) 0.111(3) Uani 1 1 d U . .
H69 H 0.1606 -0.3278 1.0640 0.133 Uiso 1 1 calc R . .
C70 C 0.1673(10) -0.3778(9) 1.1191(4) 0.112(3) Uani 1 1 d U . .
H70 H 0.1640 -0.4400 1.1114 0.134 Uiso 1 1 calc R . .

loop_
_atom_site_aniso_label
_atom_site_aniso_U_11
_atom_site_aniso_U_22
_atom_site_aniso_U_33
_atom_site_aniso_U_23
_atom_site_aniso_U_13
_atom_site_aniso_U_12
Pd1 0.0335(3) 0.0339(3) 0.0377(3) -0.0016(3) -0.0023(3) -0.0006(3)
Cl1 0.0364(11) 0.0331(11) 0.0659(14) -0.0047(10) -0.0081(10) -0.0036(9)
N1 0.055(4) 0.037(3) 0.038(3) 0.006(3) -0.002(3) -0.004(3)
C1 0.037(4) 0.020(3) 0.042(4) -0.001(3) 0.002(3) -0.006(3)
Pd2 0.0390(4) 0.0308(4) 0.1141(6) -0.0052(4) -0.0067(3) 0.0038(3)
N2 0.045(4) 0.026(3) 0.035(3) 0.000(3) -0.001(3) 0.003(3)
C2 0.065(5) 0.040(4) 0.051(4) -0.002(4) -0.006(4) 0.007(3)
N3 0.049(4) 0.035(3) 0.068(3) -0.010(3) 0.009(3) 0.012(3)
C3 0.050(5) 0.034(4) 0.043(4) -0.004(3) -0.005(4) 0.007(3)
N4 0.041(3) 0.028(3) 0.069(3) -0.006(3) 0.008(3) 0.006(3)
C4 0.041(4) 0.029(4) 0.043(3) 0.008(3) -0.007(3) -0.006(3)
C5 0.055(4) 0.044(4) 0.049(4) 0.021(3) -0.013(3) -0.016(4)
C6 0.063(5) 0.074(6) 0.054(4) 0.025(4) -0.002(4) -0.018(5)
C7 0.075(6) 0.097(7) 0.038(4) 0.025(4) -0.005(4) -0.010(5)
C8 0.065(5) 0.075(6) 0.033(4) 0.005(4) -0.014(4) -0.002(4)
C9 0.048(4) 0.040(4) 0.036(3) 0.009(3) -0.012(3) -0.003(3)
C10 0.050(4) 0.048(4) 0.044(5) 0.004(4) -0.020(4) -0.008(3)
C11 0.078(6) 0.059(5) 0.062(5) -0.010(5) -0.024(5) -0.012(5)
C12 0.053(5) 0.058(5) 0.087(6) 0.005(5) -0.016(5) 0.000(4)
C13 0.081(5) 0.060(5) 0.062(5) 0.019(4) -0.026(5) -0.041(4)
C14 0.193(12) 0.064(5) 0.107(9) 0.008(6) -0.038(9) -0.059(6)
C15 0.072(6) 0.184(10) 0.085(7) 0.013(8) -0.024(7) -0.045(7)
C16 0.049(4) 0.038(4) 0.035(4) -0.003(3) -0.005(3) 0.006(3)
C17 0.049(4) 0.039(4) 0.037(4) 0.003(3) 0.002(3) 0.010(3)
C18 0.069(5) 0.055(5) 0.039(4) 0.005(4) -0.001(3) 0.008(4)
C19 0.086(6) 0.072(5) 0.035(4) 0.006(4) -0.018(4) 0.009(5)
C20 0.082(6) 0.063(5) 0.045(4) -0.004(4) -0.020(4) -0.002(5)
C21 0.071(5) 0.046(4) 0.041(4) -0.007(3) -0.010(4) 0.002(3)
C22 0.098(5) 0.049(4) 0.053(5) -0.004(3) -0.029(5) -0.018(5)
C23 0.144(9) 0.048(5) 0.097(8) -0.019(5) -0.046(7) 0.009(6)
C24 0.105(6) 0.065(7) 0.112(8) 0.001(6) -0.024(7) -0.033(5)
C25 0.043(4) 0.042(4) 0.040(4) 0.014(3) 0.005(3) 0.004(3)
C26 0.066(6) 0.044(4) 0.052(5) -0.001(4) 0.007(4) -0.002(4)
C27 0.054(5) 0.070(6) 0.073(6) 0.005(5) 0.018(4) 0.002(4)
C28 0.037(4) 0.071(5) 0.083(6) -0.022(5) -0.018(4) 0.004(4)
C29 0.051(4) 0.062(5) 0.124(7) -0.022(5) -0.045(5) 0.021(4)
C30 0.058(5) 0.066(4) 0.132(7) -0.033(5) -0.035(5) 0.028(4)
C31 0.036(4) 0.059(4) 0.068(5) -0.015(4) -0.020(4) 0.021(3)
C32 0.058(5) 0.084(5) 0.059(5) 0.014(4) -0.004(4) 0.014(4)
C33 0.074(6) 0.065(5) 0.124(7) 0.025(5) -0.028(5) -0.001(5)
C34 0.082(7) 0.070(6) 0.126(8) -0.040(6) -0.040(5) 0.007(5)
C35 0.065(6) 0.097(6) 0.097(6) -0.037(5) 0.005(5) 0.024(5)
C36 0.043(5) 0.064(5) 0.089(6) -0.002(4) 0.010(4) 0.013(5)
C37 0.040(4) 0.032(4) 0.068(4) 0.000(4) 0.010(3) 0.001(3)
C38 0.053(5) 0.035(4) 0.070(4) -0.001(4) 0.012(4) 0.017(4)
C39 0.054(5) 0.040(4) 0.070(4) -0.005(4) 0.012(4) 0.020(4)
C40 0.055(4) 0.039(4) 0.063(4) 0.000(3) 0.011(4) 0.016(3)
C41 0.061(4) 0.041(4) 0.071(4) -0.007(4) 0.014(3) 0.012(4)
C42 0.077(5) 0.055(5) 0.076(5) -0.016(4) 0.016(4) 0.005(4)
C43 0.086(6) 0.072(6) 0.067(5) -0.015(5) 0.024(4) 0.003(5)
C44 0.077(6) 0.061(5) 0.077(5) -0.007(4) 0.025(5) 0.002(4)
C45 0.057(5) 0.052(5) 0.071(5) -0.009(4) 0.015(4) 0.007(4)
C46 0.067(5) 0.062(5) 0.083(6) -0.008(4) 0.016(5) -0.008(4)
C47 0.073(6) 0.180(12) 0.192(13) -0.087(11) 0.023(8) -0.029(7)
C48 0.149(10) 0.057(5) 0.138(10) 0.016(6) -0.013(9) -0.016(6)
C49 0.073(5) 0.046(4) 0.073(5) -0.008(5) 0.014(4) 0.001(4)
C50 0.069(5) 0.078(7) 0.081(6) -0.007(6) 0.006(5) -0.001(5)
C51 0.103(8) 0.048(5) 0.097(7) -0.006(5) 0.020(7) -0.004(5)
C52 0.037(4) 0.041(4) 0.080(4) -0.018(4) -0.003(3) 0.004(3)
C53 0.049(5) 0.064(5) 0.110(5) -0.040(4) 0.020(4) -0.010(4)
C54 0.042(5) 0.075(6) 0.124(6) -0.037(5) -0.007(5) -0.001(5)
C55 0.074(6) 0.065(6) 0.107(6) -0.004(5) -0.043(5) 0.019(4)
C56 0.076(6) 0.053(5) 0.081(5) 0.012(4) -0.033(5) 0.016(4)
C57 0.049(4) 0.035(4) 0.079(4) 0.005(4) -0.020(4) 0.014(3)
C58 0.071(5) 0.034(4) 0.082(6) 0.015(4) -0.016(4) 0.003(3)
C59 0.069(5) 0.063(6) 0.090(7) 0.025(6) -0.009(5) 0.002(5)
C60 0.089(7) 0.051(5) 0.122(8) 0.043(6) -0.024(6) 0.000(5)
C61 0.095(6) 0.118(7) 0.123(7) -0.061(6) 0.060(7) -0.059(6)
C62 0.097(7) 0.161(12) 0.242(16) -0.086(11) 0.074(9) -0.072(7)
C63 0.148(10) 0.128(9) 0.115(9) 0.011(8) 0.051(9) -0.060(7)
C64 0.048(5) 0.064(4) 0.260(12) -0.024(7) -0.002(7) -0.005(4)
C65 0.036(3) 0.053(4) 0.158(8) -0.014(5) -0.012(5) 0.006(4)
C66 0.061(5) 0.058(4) 0.178(9) -0.009(5) -0.012(6) 0.017(4)
C67 0.052(5) 0.045(4) 0.136(7) -0.021(4) 0.000(6) 0.022(4)
C68 0.096(7) 0.085(6) 0.129(7) -0.015(6) -0.020(7) 0.039(6)
C71 0.140(8) 0.066(5) 0.114(6) -0.006(6) -0.008(8) 0.013(6)
C72 0.113(8) 0.088(5) 0.117(7) -0.026(5) 0.006(7) 0.023(7)
Cl2 0.0502(14) 0.0361(12) 0.167(3) -0.0018(14) -0.0031(18) -0.0043(11)
C69 0.125(8) 0.080(6) 0.127(7) 0.005(5) -0.042(7) 0.001(7)
C70 0.147(8) 0.075(6) 0.113(7) 0.000(5) -0.035(8) -0.020(7)

loop_
_geom_bond_atom_site_label_1
_geom_bond_atom_site_label_2
_geom_bond_distance
_geom_bond_site_symmetry_2
_geom_bond_publ_flag
Pd1 C1 2.025(7) . ?
Pd1 C28 2.125(7) . ?
Pd1 C29 2.136(9) . ?
Pd1 C30 2.250(9) . ?
Pd1 Cl1 2.356(2) . ?
N1 C1 1.336(9) . ?
N1 C4 1.438(10) . ?
N1 C2 1.490(10) . ?
C1 N2 1.321(9) . ?
Pd2 C37 2.064(8) . ?
Pd2 C64 2.136(10) . ?
Pd2 C65 2.137(8) . ?
Pd2 C66 2.279(10) . ?
Pd2 Cl2 2.332(2) . ?
N2 C16 1.438(9) . ?
N2 C3 1.482(9) . ?
C2 C3 1.521(11) . ?
N3 C37 1.313(10) . ?
N3 C40 1.426(10) . ?
N3 C38 1.485(10) . ?
N4 C37 1.361(10) . ?
N4 C52 1.435(10) . ?
N4 C39 1.478(10) . ?
C4 C9 1.408(10) . ?
C4 C5 1.411(11) . ?
C5 C6 1.375(11) . ?
C5 C13 1.536(11) . ?
C6 C7 1.395(12) . ?
C7 C8 1.378(13) . ?
C8 C9 1.397(11) . ?
C9 C10 1.511(11) . ?
C10 C11 1.512(11) . ?
C10 C12 1.545(11) . ?
C13 C14 1.535(13) . ?
C13 C15 1.542(15) . ?
C16 C21 1.399(11) . ?
C16 C17 1.403(11) . ?
C17 C18 1.405(10) . ?
C17 C25 1.497(10) . ?
C18 C19 1.388(12) . ?
C19 C20 1.344(12) . ?
C20 C21 1.387(11) . ?
C21 C22 1.541(12) . ?
C22 C23 1.529(13) . ?
C22 C24 1.529(14) . ?
C25 C26 1.513(11) . ?
C25 C27 1.535(10) . ?
C28 C29 1.387(12) . ?
C29 C30 1.249(13) . ?
C30 C31 1.470(12) . ?
C31 C36 1.362(12) . ?
C31 C32 1.399(13) . ?
C32 C33 1.363(14) . ?
C33 C34 1.365(16) . ?
C34 C35 1.330(15) . ?
C35 C36 1.356(13) . ?
C38 C39 1.493(11) . ?
C40 C45 1.409(12) . ?
C40 C41 1.422(11) . ?
C41 C42 1.382(11) . ?
C41 C49 1.527(12) . ?
C42 C43 1.383(12) . ?
C43 C44 1.363(13) . ?
C44 C45 1.379(12) . ?
C45 C46 1.481(13) . ?
C46 C48 1.525(14) . ?
C46 C47 1.525(15) . ?
C49 C50 1.522(12) . ?
C49 C51 1.531(12) . ?
C52 C57 1.365(12) . ?
C52 C53 1.418(12) . ?
C53 C54 1.395(14) . ?
C53 C61 1.526(15) . ?
C54 C55 1.374(15) . ?
C55 C56 1.355(14) . ?
C56 C57 1.403(12) . ?
C57 C58 1.511(12) . ?
C58 C60 1.526(11) . ?
C58 C59 1.539(13) . ?
C61 C62 1.434(17) . ?
C61 C63 1.570(18) . ?
C64 C65 1.397(13) . ?
C65 C66 1.458(15) . ?
C66 C67 1.421(14) . ?
C67 C68 1.264(15) . ?
C67 C72 1.508(16) . ?
C68 C69 1.269(16) . ?
C71 C70 1.361(16) . ?
C71 C72 1.490(16) . ?
C69 C70 1.401(16) . ?
